data_7704854
loop_
_publ_author_name
'Li, Jianzhe'
'Yang, Dawei'
'Tong, Peng'
'Wang, Baomin'
'Qu, Jingping'

_publ_section_title
;
 Facile C-N coupling of coordinated ammonia and labile carbonyl or
 acetonitrile promoted by a thiolate-bridged dicobalt reaction scaffold.
;
_journal_issue 32
_journal_name_full 'Dalton transactions (Cambridge, England : 2003)'
_journal_page_first 11260
_journal_page_last 11267
_journal_paper_doi 10.1039/d0dt02133d
_journal_volume 49
_journal_year 2020
_chemical_formula_sum 'C28 H49 Cl0 Co2 F12 N3 P2 S2'
_chemical_formula_weight 899.62
_space_group_crystal_system orthorhombic
_space_group_IT_number 61
_space_group_name_Hall '-P 2ac 2ab'
_space_group_name_H-M_alt 'P b c a'
_atom_sites_solution_hydrogens mixed
_audit_creation_method SHELXL-2014/7
_audit_update_record
;
2020-07-10 deposited with the CCDC.	2020-07-15 downloaded from the CCDC.
;
_cell_angle_alpha 90
_cell_angle_beta 90
_cell_angle_gamma 90
_cell_formula_units_Z 8
_cell_length_a 17.1790(8)
_cell_length_b 14.6705(7)
_cell_length_c 30.3404(14)
_cell_measurement_reflns_used 9995
_cell_measurement_temperature 173(2)
_cell_measurement_theta_max 27.6869
_cell_measurement_theta_min 2.4460
_cell_volume 7646.5(6)
_computing_cell_refinement 'Bruker SAINT'
_computing_data_collection 'Bruker APEX2'
_computing_data_reduction 'Bruker SAINT'
_computing_molecular_graphics 'Bruker SHELXTL'
_computing_publication_material 'Bruker SHELXTL'
_computing_structure_refinement 'SHELXL-2014 (Sheldrick 2014)'
_computing_structure_solution 'SHELXS-97 (Sheldrick 2008)'
_diffrn_ambient_temperature 173(2)
_diffrn_measured_fraction_theta_full 0.998
_diffrn_measured_fraction_theta_max 0.997
_diffrn_measurement_device_type 'Bruker APEX-II CCD'
_diffrn_measurement_method '\f and \w scans'
_diffrn_radiation_type MoK\a
_diffrn_radiation_wavelength 0.71073
_diffrn_reflns_av_R_equivalents 0.0543
_diffrn_reflns_av_unetI/netI 0.0410
_diffrn_reflns_Laue_measured_fraction_full 0.998
_diffrn_reflns_Laue_measured_fraction_max 0.997
_diffrn_reflns_limit_h_max 22
_diffrn_reflns_limit_h_min -18
_diffrn_reflns_limit_k_max 19
_diffrn_reflns_limit_k_min -16
_diffrn_reflns_limit_l_max 39
_diffrn_reflns_limit_l_min -39
_diffrn_reflns_number 56387
_diffrn_reflns_point_group_measured_fraction_full 0.998
_diffrn_reflns_point_group_measured_fraction_max 0.997
_diffrn_reflns_theta_full 25.242
_diffrn_reflns_theta_max 27.773
_diffrn_reflns_theta_min 2.718
_exptl_absorpt_coefficient_mu 1.144
_exptl_absorpt_correction_type empirical
_exptl_absorpt_process_details SADABS
_exptl_crystal_colour black
_exptl_crystal_density_diffrn 1.563
_exptl_crystal_description block
_exptl_crystal_F_000 3696
_exptl_crystal_size_max 0.280
_exptl_crystal_size_mid 0.250
_exptl_crystal_size_min 0.240
_exptl_transmission_factor_max 0.7456
_exptl_transmission_factor_min 0.6780
_refine_diff_density_max 1.336
_refine_diff_density_min -0.979
_refine_diff_density_rms 0.099
_refine_ls_extinction_method none
_refine_ls_goodness_of_fit_ref 1.025
_refine_ls_hydrogen_treatment 'riding mode'
_refine_ls_matrix_type full
_refine_ls_number_parameters 456
_refine_ls_number_reflns 9007
_refine_ls_number_restraints 0
_refine_ls_restrained_S_all 1.025
_refine_ls_R_factor_all 0.0661
_refine_ls_R_factor_gt 0.0548
_refine_ls_shift/su_max 0.023
_refine_ls_shift/su_mean 0.000
_refine_ls_structure_factor_coef Fsqd
_refine_ls_weighting_details 'w=1/[\s^2^(Fo^2^)+(0.0793P)^2^+19.9282P] where P=(Fo^2^+2Fc^2^)/3'
_refine_ls_weighting_scheme calc
_refine_ls_wR_factor_gt 0.1508
_refine_ls_wR_factor_ref 0.1588
_reflns_Friedel_coverage 0.000
_reflns_number_gt 7527
_reflns_number_total 9007
_reflns_threshold_expression 'I > 2\s(I)'
_cod_data_source_file d0dt02133d2.cif
_cod_data_source_block 1_CCDC1
_cod_depositor_comments 'Adding full bibliography for 7704853--7704856.cif.'
_cod_database_code 7704854
_shelx_shelxl_version_number 2014/7
_shelx_space_group_comment
;
The symmetry employed for this shelxl refinement is uniquely defined
by the following loop, which should always be used as a source of
symmetry information in preference to the above space-group names.
They are only intended as comments.
;
_shelx_estimated_absorpt_t_min 0.740
_shelx_estimated_absorpt_t_max 0.771

loop_
_space_group_symop_operation_xyz
'x, y, z'
'-x+1/2, -y, z+1/2'
'x+1/2, -y+1/2, -z'
'-x, y+1/2, -z+1/2'
'-x, -y, -z'
'x-1/2, y, -z-1/2'
'-x-1/2, y-1/2, z'
'x, -y-1/2, z-1/2'

loop_
_atom_site_label
_atom_site_type_symbol
_atom_site_fract_x
_atom_site_fract_y
_atom_site_fract_z
_atom_site_U_iso_or_equiv
_atom_site_adp_type
_atom_site_occupancy
_atom_site_site_symmetry_order
_atom_site_calc_flag
_atom_site_refinement_flags_posn
_atom_site_refinement_flags_adp
_atom_site_refinement_flags_occupancy
_atom_site_disorder_assembly
_atom_site_disorder_group
Co1 Co 0.02895(3) 0.17594(3) 0.08876(2) 0.02311(12) Uani 1 1 d . . . . .
Co2 Co 0.07140(2) 0.28939(3) 0.18327(2) 0.02069(12) Uani 1 1 d . . . . .
S1 S 0.12602(5) 0.26235(6) 0.11676(3) 0.02526(18) Uani 1 1 d . . . . .
S2 S -0.00338(5) 0.17132(5) 0.16071(3) 0.02196(17) Uani 1 1 d . . . . .
N1 N -0.03535(18) 0.2776(2) 0.07212(10) 0.0300(6) Uani 1 1 d . . . . .
N2 N -0.00161(19) 0.3858(2) 0.16307(12) 0.0296(6) Uani 1 1 d . . . . .
C1 C 0.0389(2) 0.1305(3) 0.02359(12) 0.0326(8) Uani 1 1 d . . . . .
C2 C 0.1055(2) 0.1021(3) 0.04767(12) 0.0302(7) Uani 1 1 d . . . . .
C3 C 0.0796(2) 0.0491(2) 0.08407(12) 0.0305(7) Uani 1 1 d . . . . .
C4 C -0.0039(2) 0.0385(3) 0.08072(12) 0.0320(8) Uani 1 1 d . . . . .
C5 C -0.0290(2) 0.0896(3) 0.04420(13) 0.0342(8) Uani 1 1 d . . . . .
C6 C 0.0380(3) 0.1873(3) -0.01716(14) 0.0514(12) Uani 1 1 d . . . . .
H6A H -0.0159 0.1965 -0.0268 0.077 Uiso 1 1 calc R U . . .
H6B H 0.0621 0.2465 -0.0110 0.077 Uiso 1 1 calc R U . . .
H6C H 0.0672 0.1562 -0.0405 0.077 Uiso 1 1 calc R U . . .
C7 C 0.1891(2) 0.1207(3) 0.03687(15) 0.0426(10) Uani 1 1 d . . . . .
H7A H 0.2225 0.0927 0.0593 0.064 Uiso 1 1 calc R U . . .
H7B H 0.2015 0.0948 0.0079 0.064 Uiso 1 1 calc R U . . .
H7C H 0.1980 0.1866 0.0363 0.064 Uiso 1 1 calc R U . . .
C8 C 0.1301(3) -0.0001(3) 0.11642(15) 0.0472(11) Uani 1 1 d . . . . .
H8A H 0.0973 -0.0312 0.1381 0.071 Uiso 1 1 calc R U . . .
H8B H 0.1621 -0.0450 0.1008 0.071 Uiso 1 1 calc R U . . .
H8C H 0.1639 0.0437 0.1315 0.071 Uiso 1 1 calc R U . . .
C9 C -0.0518(3) -0.0202(3) 0.11048(15) 0.0462(10) Uani 1 1 d . . . . .
H9A H -0.0183 -0.0474 0.1331 0.069 Uiso 1 1 calc R U . . .
H9B H -0.0921 0.0169 0.1247 0.069 Uiso 1 1 calc R U . . .
H9C H -0.0764 -0.0688 0.0932 0.069 Uiso 1 1 calc R U . . .
C10 C -0.1106(3) 0.0976(4) 0.02804(17) 0.0520(12) Uani 1 1 d . . . . .
H10A H -0.1119 0.1374 0.0021 0.078 Uiso 1 1 calc R U . . .
H10B H -0.1302 0.0371 0.0201 0.078 Uiso 1 1 calc R U . . .
H10C H -0.1433 0.1237 0.0513 0.078 Uiso 1 1 calc R U . . .
C11 C 0.1236(2) 0.3778(2) 0.22832(12) 0.0306(7) Uani 1 1 d . . . . .
C12 C 0.1805(2) 0.3194(2) 0.21024(12) 0.0292(7) Uani 1 1 d . . . . .
C13 C 0.15807(19) 0.2273(2) 0.21970(11) 0.0252(7) Uani 1 1 d . . . . .
C14 C 0.0887(2) 0.2309(2) 0.24623(11) 0.0261(7) Uani 1 1 d . . . . .
C15 C 0.0663(2) 0.3236(2) 0.25050(11) 0.0285(7) Uani 1 1 d . . . . .
C16 C 0.1244(3) 0.4804(3) 0.22677(16) 0.0460(11) Uani 1 1 d . . . . .
H16A H 0.0782 0.5042 0.2418 0.069 Uiso 1 1 calc R U . . .
H16B H 0.1713 0.5031 0.2416 0.069 Uiso 1 1 calc R U . . .
H16C H 0.1244 0.5007 0.1960 0.069 Uiso 1 1 calc R U . . .
C17 C 0.2542(2) 0.3486(3) 0.18811(15) 0.0435(10) Uani 1 1 d . . . . .
H17A H 0.2833 0.2946 0.1786 0.065 Uiso 1 1 calc R U . . .
H17B H 0.2417 0.3863 0.1624 0.065 Uiso 1 1 calc R U . . .
H17C H 0.2859 0.3839 0.2088 0.065 Uiso 1 1 calc R U . . .
C18 C 0.2029(2) 0.1435(3) 0.20839(13) 0.0361(8) Uani 1 1 d . . . . .
H18A H 0.1744 0.0897 0.2186 0.054 Uiso 1 1 calc R U . . .
H18B H 0.2098 0.1401 0.1764 0.054 Uiso 1 1 calc R U . . .
H18C H 0.2540 0.1457 0.2227 0.054 Uiso 1 1 calc R U . . .
C19 C 0.0495(2) 0.1507(3) 0.26656(13) 0.0360(8) Uani 1 1 d . . . . .
H19A H 0.0772 0.0949 0.2582 0.054 Uiso 1 1 calc R U . . .
H19B H 0.0500 0.1570 0.2987 0.054 Uiso 1 1 calc R U . . .
H19C H -0.0044 0.1473 0.2562 0.054 Uiso 1 1 calc R U . . .
C20 C 0.0003(3) 0.3601(3) 0.27732(14) 0.0454(10) Uani 1 1 d . . . . .
H20A H -0.0018 0.4266 0.2742 0.068 Uiso 1 1 calc R U . . .
H20B H -0.0487 0.3335 0.2669 0.068 Uiso 1 1 calc R U . . .
H20C H 0.0082 0.3442 0.3084 0.068 Uiso 1 1 calc R U . . .
C21 C 0.1343(2) 0.3721(3) 0.08868(13) 0.0368(8) Uani 1 1 d . . . . .
H21A H 0.0816 0.3945 0.0813 0.044 Uiso 1 1 calc R U . . .
H21B H 0.1585 0.4168 0.1090 0.044 Uiso 1 1 calc R U . . .
C22 C 0.1820(4) 0.3667(4) 0.04721(17) 0.0636(15) Uani 1 1 d . . . . .
H22A H 0.1847 0.4271 0.0335 0.095 Uiso 1 1 calc R U . . .
H22B H 0.2347 0.3459 0.0544 0.095 Uiso 1 1 calc R U . . .
H22C H 0.1578 0.3236 0.0267 0.095 Uiso 1 1 calc R U . . .
C23 C -0.1078(2) 0.1962(3) 0.16323(12) 0.0301(7) Uani 1 1 d . . . . .
H23A H -0.1192 0.2496 0.1443 0.036 Uiso 1 1 calc R U . . .
H23B H -0.1371 0.1436 0.1514 0.036 Uiso 1 1 calc R U . . .
C24 C -0.1352(2) 0.2159(3) 0.20965(13) 0.0325(8) Uani 1 1 d . . . . .
H24A H -0.1911 0.2288 0.2093 0.049 Uiso 1 1 calc R U . . .
H24B H -0.1250 0.1628 0.2284 0.049 Uiso 1 1 calc R U . . .
H24C H -0.1071 0.2689 0.2213 0.049 Uiso 1 1 calc R U . . .
C25 C -0.0728(2) 0.3351(3) 0.05819(13) 0.0379(9) Uani 1 1 d . . . . .
C26 C -0.1188(3) 0.4104(4) 0.04019(18) 0.0657(16) Uani 1 1 d . . . . .
H26A H -0.1077 0.4662 0.0568 0.099 Uiso 1 1 calc R U . . .
H26B H -0.1743 0.3959 0.0426 0.099 Uiso 1 1 calc R U . . .
H26C H -0.1052 0.4196 0.0091 0.099 Uiso 1 1 calc R U . . .
P1 P 0.28915(6) 0.47784(7) 0.33619(4) 0.0357(2) Uani 1 1 d . . . . .
F1 F 0.3353(2) 0.4450(2) 0.29349(10) 0.0647(8) Uani 1 1 d . . . . .
F2 F 0.21176(19) 0.4312(2) 0.31917(11) 0.0729(10) Uani 1 1 d . . . . .
F3 F 0.36748(15) 0.52394(19) 0.35365(10) 0.0540(7) Uani 1 1 d . . . . .
F4 F 0.24557(17) 0.5116(3) 0.37931(10) 0.0671(9) Uani 1 1 d . . . . .
F5 F 0.31392(17) 0.38592(18) 0.36051(10) 0.0558(7) Uani 1 1 d . . . . .
F6 F 0.26556(17) 0.56924(19) 0.31127(10) 0.0567(7) Uani 1 1 d . . . . .
P2 P 0.40865(7) 0.15439(9) 0.10833(5) 0.0480(3) Uani 1 1 d . . . . .
F12 F 0.4222(6) 0.1139(6) 0.06429(15) 0.210(4) Uani 1 1 d . . . . .
F11 F 0.3605(3) 0.2308(3) 0.0856(3) 0.170(3) Uani 1 1 d . . . . .
F10 F 0.3915(3) 0.1929(4) 0.15776(18) 0.1228(18) Uani 1 1 d . . . . .
F9 F 0.4803(3) 0.2181(3) 0.10831(19) 0.121(2) Uani 1 1 d . . . . .
F8 F 0.3331(2) 0.0948(3) 0.11477(17) 0.1071(15) Uani 1 1 d . . . . .
F7 F 0.45647(19) 0.0757(2) 0.13201(12) 0.0716(9) Uani 1 1 d . . . . .
C28 C 0.6627(3) 0.2423(4) 0.1297(2) 0.0607(14) Uani 1 1 d . . . . .
H28A H 0.6943 0.2172 0.1537 0.091 Uiso 1 1 calc R U . . .
H28B H 0.6167 0.2040 0.1253 0.091 Uiso 1 1 calc R U . . .
H28C H 0.6463 0.3043 0.1373 0.091 Uiso 1 1 calc R U . . .
C27 C 0.7074(3) 0.2444(4) 0.0904(2) 0.0588(14) Uani 1 1 d . . . . .
N3 N 0.7421(4) 0.2464(5) 0.0588(2) 0.0880(17) Uani 1 1 d . . . . .
H103 H 0.004(3) 0.434(4) 0.150(2) 0.065(18) Uiso 1 1 d . . . . .
H102 H -0.026(3) 0.377(4) 0.1401(19) 0.053(15) Uiso 1 1 d . . . . .
H101 H -0.036(4) 0.404(5) 0.186(2) 0.08(2) Uiso 1 1 d . . . . .

loop_
_atom_site_aniso_label
_atom_site_aniso_U_11
_atom_site_aniso_U_22
_atom_site_aniso_U_33
_atom_site_aniso_U_23
_atom_site_aniso_U_13
_atom_site_aniso_U_12
Co1 0.0228(2) 0.0252(2) 0.0213(2) -0.00039(17) -0.00111(16) -0.00084(17)
Co2 0.0193(2) 0.0184(2) 0.0244(2) 0.00020(16) -0.00195(16) -0.00102(15)
S1 0.0230(4) 0.0264(4) 0.0264(4) 0.0014(3) 0.0010(3) -0.0040(3)
S2 0.0218(4) 0.0207(4) 0.0234(4) -0.0006(3) 0.0003(3) -0.0027(3)
N1 0.0309(15) 0.0342(16) 0.0249(14) 0.0019(12) -0.0028(12) 0.0004(12)
N2 0.0302(16) 0.0243(15) 0.0342(17) 0.0014(13) -0.0066(13) 0.0023(12)
C1 0.039(2) 0.0369(19) 0.0218(16) -0.0089(14) -0.0043(14) 0.0015(16)
C2 0.0308(18) 0.0314(17) 0.0283(17) -0.0072(14) 0.0031(14) 0.0006(14)
C3 0.0345(18) 0.0282(17) 0.0287(17) -0.0073(14) 0.0006(14) 0.0020(14)
C4 0.0357(19) 0.0290(18) 0.0313(18) -0.0093(14) 0.0039(14) -0.0046(14)
C5 0.0294(18) 0.0359(19) 0.037(2) -0.0142(16) -0.0053(15) -0.0011(15)
C6 0.076(3) 0.055(3) 0.0237(19) -0.0003(18) -0.001(2) 0.006(2)
C7 0.032(2) 0.048(2) 0.048(2) -0.0102(19) 0.0091(17) -0.0011(17)
C8 0.065(3) 0.035(2) 0.042(2) -0.0023(18) -0.009(2) 0.017(2)
C9 0.058(3) 0.033(2) 0.048(2) -0.0065(18) 0.015(2) -0.0138(19)
C10 0.039(2) 0.061(3) 0.056(3) -0.022(2) -0.019(2) 0.001(2)
C11 0.0334(18) 0.0241(16) 0.0342(18) -0.0034(14) -0.0121(15) -0.0033(14)
C12 0.0245(16) 0.0319(18) 0.0311(17) -0.0013(14) -0.0070(14) -0.0053(14)
C13 0.0234(15) 0.0263(16) 0.0260(16) -0.0011(13) -0.0060(12) 0.0024(12)
C14 0.0300(17) 0.0248(16) 0.0235(15) 0.0014(13) -0.0059(13) -0.0011(13)
C15 0.0305(17) 0.0316(17) 0.0234(16) -0.0066(14) -0.0050(13) 0.0043(14)
C16 0.057(3) 0.0222(17) 0.059(3) -0.0048(18) -0.022(2) -0.0023(17)
C17 0.0264(18) 0.056(3) 0.048(2) 0.004(2) -0.0044(17) -0.0142(18)
C18 0.0357(19) 0.036(2) 0.037(2) -0.0056(16) -0.0078(16) 0.0120(16)
C19 0.039(2) 0.038(2) 0.0313(19) 0.0081(16) -0.0047(15) -0.0044(16)
C20 0.046(2) 0.055(3) 0.035(2) -0.0191(19) 0.0026(18) 0.009(2)
C21 0.044(2) 0.0312(19) 0.036(2) 0.0062(15) 0.0033(16) -0.0104(16)
C22 0.088(4) 0.052(3) 0.050(3) 0.012(2) 0.028(3) -0.014(3)
C23 0.0217(16) 0.0332(18) 0.0355(19) -0.0026(15) 0.0000(13) -0.0035(13)
C24 0.0291(18) 0.0317(18) 0.0367(19) 0.0026(15) 0.0071(15) -0.0022(14)
C25 0.041(2) 0.044(2) 0.0292(19) 0.0027(16) -0.0003(16) 0.0065(17)
C26 0.075(4) 0.071(4) 0.051(3) 0.021(3) 0.004(3) 0.037(3)
P1 0.0326(5) 0.0336(5) 0.0410(5) 0.0055(4) 0.0016(4) 0.0077(4)
F1 0.078(2) 0.0652(19) 0.0506(16) -0.0052(14) 0.0114(15) 0.0222(16)
F2 0.0659(19) 0.074(2) 0.079(2) 0.0142(17) -0.0329(17) -0.0177(17)
F3 0.0385(13) 0.0474(15) 0.0762(19) -0.0004(14) -0.0054(13) 0.0001(11)
F4 0.0502(16) 0.096(2) 0.0550(16) -0.0038(16) 0.0120(13) 0.0214(16)
F5 0.0656(18) 0.0404(14) 0.0614(17) 0.0166(13) -0.0101(14) 0.0038(13)
F6 0.0590(17) 0.0415(14) 0.0694(18) 0.0128(13) -0.0042(14) 0.0176(12)
P2 0.0378(6) 0.0470(6) 0.0592(7) 0.0137(6) -0.0142(5) -0.0060(5)
F12 0.344(11) 0.241(8) 0.044(2) -0.039(4) -0.014(4) 0.118(8)
F11 0.137(4) 0.078(3) 0.296(8) 0.070(4) -0.145(5) -0.015(3)
F10 0.124(4) 0.121(4) 0.124(4) -0.045(3) 0.010(3) 0.020(3)
F9 0.083(3) 0.118(4) 0.162(5) 0.072(3) -0.045(3) -0.053(3)
F8 0.059(2) 0.111(3) 0.152(4) 0.034(3) -0.029(2) -0.022(2)
F7 0.0611(18) 0.065(2) 0.089(2) 0.0201(18) -0.0125(17) 0.0135(16)
C28 0.054(3) 0.045(3) 0.083(4) 0.006(3) -0.008(3) -0.002(2)
C27 0.059(3) 0.057(3) 0.061(3) 0.001(3) -0.024(3) 0.014(2)
N3 0.096(4) 0.101(5) 0.067(3) 0.001(3) -0.013(3) 0.024(4)

loop_
_atom_type_symbol
_atom_type_description
_atom_type_scat_dispersion_real
_atom_type_scat_dispersion_imag
_atom_type_scat_source
C C 0.0033 0.0016 'International Tables Vol C Tables 4.2.6.8 and 6.1.1.4'
H H 0.0000 0.0000 'International Tables Vol C Tables 4.2.6.8 and 6.1.1.4'
Cl Cl 0.1484 0.1585 'International Tables Vol C Tables 4.2.6.8 and 6.1.1.4'
Co Co 0.3494 0.9721 'International Tables Vol C Tables 4.2.6.8 and 6.1.1.4'
F F 0.0171 0.0103 'International Tables Vol C Tables 4.2.6.8 and 6.1.1.4'
N N 0.0061 0.0033 'International Tables Vol C Tables 4.2.6.8 and 6.1.1.4'
P P 0.1023 0.0942 'International Tables Vol C Tables 4.2.6.8 and 6.1.1.4'
S S 0.1246 0.1234 'International Tables Vol C Tables 4.2.6.8 and 6.1.1.4'

loop_
_geom_angle_atom_site_label_1
_geom_angle_atom_site_label_2
_geom_angle_atom_site_label_3
_geom_angle
_geom_angle_site_symmetry_1
_geom_angle_site_symmetry_3
_geom_angle_publ_flag
N1 Co1 C3 157.73(14) . . ?
N1 Co1 C1 92.63(14) . . ?
C3 Co1 C1 67.22(15) . . ?
N1 Co1 C5 91.52(14) . . ?
C3 Co1 C5 67.15(15) . . ?
C1 Co1 C5 40.52(15) . . ?
N1 Co1 C4 123.89(14) . . ?
C3 Co1 C4 40.62(15) . . ?
C1 Co1 C4 66.92(15) . . ?
C5 Co1 C4 38.99(16) . . ?
N1 Co1 C2 126.92(14) . . ?
C3 Co1 C2 39.85(14) . . ?
C1 Co1 C2 39.49(14) . . ?
C5 Co1 C2 66.83(14) . . ?
C4 Co1 C2 66.91(14) . . ?
N1 Co1 S2 97.82(10) . . ?
C3 Co1 S2 98.27(11) . . ?
C1 Co1 S2 157.73(11) . . ?
C5 Co1 S2 119.20(12) . . ?
C4 Co1 S2 90.99(10) . . ?
C2 Co1 S2 135.24(11) . . ?
N1 Co1 S1 95.01(10) . . ?
C3 Co1 S1 102.75(11) . . ?
C1 Co1 S1 118.26(11) . . ?
C5 Co1 S1 158.22(11) . . ?
C4 Co1 S1 141.03(11) . . ?
C2 Co1 S1 92.87(10) . . ?
S2 Co1 S1 80.47(3) . . ?
N2 Co2 C13 159.01(14) . . ?
N2 Co2 C11 91.76(14) . . ?
C13 Co2 C11 67.30(13) . . ?
N2 Co2 C12 122.42(14) . . ?
C13 Co2 C12 40.36(14) . . ?
C11 Co2 C12 39.47(14) . . ?
N2 Co2 C15 95.90(14) . . ?
C13 Co2 C15 67.45(13) . . ?
C11 Co2 C15 40.02(14) . . ?
C12 Co2 C15 66.92(14) . . ?
N2 Co2 C14 130.98(14) . . ?
C13 Co2 C14 40.26(13) . . ?
C11 Co2 C14 66.42(14) . . ?
C12 Co2 C14 66.82(14) . . ?
C15 Co2 C14 39.31(13) . . ?
N2 Co2 S1 96.40(11) . . ?
C13 Co2 S1 95.80(10) . . ?
C11 Co2 S1 121.04(11) . . ?
C12 Co2 S1 90.82(11) . . ?
C15 Co2 S1 157.73(10) . . ?
C14 Co2 S1 132.61(10) . . ?
N2 Co2 S2 95.35(10) . . ?
C13 Co2 S2 103.51(10) . . ?
C11 Co2 S2 156.63(11) . . ?
C12 Co2 S2 142.03(10) . . ?
C15 Co2 S2 116.90(11) . . ?
C14 Co2 S2 92.45(9) . . ?
S1 Co2 S2 80.28(3) . . ?
C21 S1 Co1 112.12(14) . . ?
C21 S1 Co2 107.09(14) . . ?
Co1 S1 Co2 97.34(3) . . ?
C23 S2 Co1 106.00(12) . . ?
C23 S2 Co2 112.98(12) . . ?
Co1 S2 Co2 97.48(3) . . ?
C25 N1 Co1 173.4(3) . . ?
Co2 N2 H103 134(4) . . ?
Co2 N2 H102 118(4) . . ?
H103 N2 H102 78(5) . . ?
Co2 N2 H101 111(4) . . ?
H103 N2 H101 101(6) . . ?
H102 N2 H101 110(5) . . ?
C2 C1 C5 107.7(3) . . ?
C2 C1 C6 126.8(4) . . ?
C5 C1 C6 125.4(4) . . ?
C2 C1 Co1 70.9(2) . . ?
C5 C1 Co1 70.1(2) . . ?
C6 C1 Co1 127.2(3) . . ?
C1 C2 C3 107.9(3) . . ?
C1 C2 C7 127.4(4) . . ?
C3 C2 C7 124.7(4) . . ?
C1 C2 Co1 69.6(2) . . ?
C3 C2 Co1 68.1(2) . . ?
C7 C2 Co1 129.3(3) . . ?
C2 C3 C4 108.3(3) . . ?
C2 C3 C8 126.3(4) . . ?
C4 C3 C8 124.7(4) . . ?
C2 C3 Co1 72.0(2) . . ?
C4 C3 Co1 71.5(2) . . ?
C8 C3 Co1 129.5(3) . . ?
C5 C4 C3 107.6(3) . . ?
C5 C4 C9 127.9(4) . . ?
C3 C4 C9 124.4(4) . . ?
C5 C4 Co1 70.3(2) . . ?
C3 C4 Co1 67.9(2) . . ?
C9 C4 Co1 129.0(3) . . ?
C4 C5 C1 108.2(3) . . ?
C4 C5 C10 126.2(4) . . ?
C1 C5 C10 125.5(4) . . ?
C4 C5 Co1 70.7(2) . . ?
C1 C5 Co1 69.4(2) . . ?
C10 C5 Co1 127.5(3) . . ?
C1 C6 H6A 109.5 . . ?
C1 C6 H6B 109.5 . . ?
H6A C6 H6B 109.5 . . ?
C1 C6 H6C 109.5 . . ?
H6A C6 H6C 109.5 . . ?
H6B C6 H6C 109.5 . . ?
C2 C7 H7A 109.5 . . ?
C2 C7 H7B 109.5 . . ?
H7A C7 H7B 109.5 . . ?
C2 C7 H7C 109.5 . . ?
H7A C7 H7C 109.5 . . ?
H7B C7 H7C 109.5 . . ?
C3 C8 H8A 109.5 . . ?
C3 C8 H8B 109.5 . . ?
H8A C8 H8B 109.5 . . ?
C3 C8 H8C 109.5 . . ?
H8A C8 H8C 109.5 . . ?
H8B C8 H8C 109.5 . . ?
C4 C9 H9A 109.5 . . ?
C4 C9 H9B 109.5 . . ?
H9A C9 H9B 109.5 . . ?
C4 C9 H9C 109.5 . . ?
H9A C9 H9C 109.5 . . ?
H9B C9 H9C 109.5 . . ?
C5 C10 H10A 109.5 . . ?
C5 C10 H10B 109.5 . . ?
H10A C10 H10B 109.5 . . ?
C5 C10 H10C 109.5 . . ?
H10A C10 H10C 109.5 . . ?
H10B C10 H10C 109.5 . . ?
C12 C11 C15 108.8(3) . . ?
C12 C11 C16 126.0(4) . . ?
C15 C11 C16 125.2(4) . . ?
C12 C11 Co2 70.48(19) . . ?
C15 C11 Co2 70.59(19) . . ?
C16 C11 Co2 127.2(3) . . ?
C11 C12 C13 107.9(3) . . ?
C11 C12 C17 126.0(4) . . ?
C13 C12 C17 125.9(4) . . ?
C11 C12 Co2 70.05(19) . . ?
C13 C12 Co2 68.84(18) . . ?
C17 C12 Co2 130.0(3) . . ?
C12 C13 C14 107.4(3) . . ?
C12 C13 C18 126.3(3) . . ?
C14 C13 C18 126.0(3) . . ?
C12 C13 Co2 70.81(19) . . ?
C14 C13 Co2 71.70(19) . . ?
C18 C13 Co2 127.8(2) . . ?
C15 C14 C13 108.2(3) . . ?
C15 C14 C19 126.6(3) . . ?
C13 C14 C19 125.2(3) . . ?
C15 C14 Co2 69.9(2) . . ?
C13 C14 Co2 68.05(18) . . ?
C19 C14 Co2 129.1(2) . . ?
C14 C15 C11 107.6(3) . . ?
C14 C15 C20 126.8(4) . . ?
C11 C15 C20 125.3(4) . . ?
C14 C15 Co2 70.81(19) . . ?
C11 C15 Co2 69.4(2) . . ?
C20 C15 Co2 130.2(3) . . ?
C11 C16 H16A 109.5 . . ?
C11 C16 H16B 109.5 . . ?
H16A C16 H16B 109.5 . . ?
C11 C16 H16C 109.5 . . ?
H16A C16 H16C 109.5 . . ?
H16B C16 H16C 109.5 . . ?
C12 C17 H17A 109.5 . . ?
C12 C17 H17B 109.5 . . ?
H17A C17 H17B 109.5 . . ?
C12 C17 H17C 109.5 . . ?
H17A C17 H17C 109.5 . . ?
H17B C17 H17C 109.5 . . ?
C13 C18 H18A 109.5 . . ?
C13 C18 H18B 109.5 . . ?
H18A C18 H18B 109.5 . . ?
C13 C18 H18C 109.5 . . ?
H18A C18 H18C 109.5 . . ?
H18B C18 H18C 109.5 . . ?
C14 C19 H19A 109.5 . . ?
C14 C19 H19B 109.5 . . ?
H19A C19 H19B 109.5 . . ?
C14 C19 H19C 109.5 . . ?
H19A C19 H19C 109.5 . . ?
H19B C19 H19C 109.5 . . ?
C15 C20 H20A 109.5 . . ?
C15 C20 H20B 109.5 . . ?
H20A C20 H20B 109.5 . . ?
C15 C20 H20C 109.5 . . ?
H20A C20 H20C 109.5 . . ?
H20B C20 H20C 109.5 . . ?
C22 C21 S1 112.7(3) . . ?
C22 C21 H21A 109.1 . . ?
S1 C21 H21A 109.1 . . ?
C22 C21 H21B 109.1 . . ?
S1 C21 H21B 109.1 . . ?
H21A C21 H21B 107.8 . . ?
C21 C22 H22A 109.5 . . ?
C21 C22 H22B 109.5 . . ?
H22A C22 H22B 109.5 . . ?
C21 C22 H22C 109.5 . . ?
H22A C22 H22C 109.5 . . ?
H22B C22 H22C 109.5 . . ?
C24 C23 S2 112.4(3) . . ?
C24 C23 H23A 109.1 . . ?
S2 C23 H23A 109.1 . . ?
C24 C23 H23B 109.1 . . ?
S2 C23 H23B 109.1 . . ?
H23A C23 H23B 107.8 . . ?
C23 C24 H24A 109.5 . . ?
C23 C24 H24B 109.5 . . ?
H24A C24 H24B 109.5 . . ?
C23 C24 H24C 109.5 . . ?
H24A C24 H24C 109.5 . . ?
H24B C24 H24C 109.5 . . ?
N1 C25 C26 178.4(5) . . ?
C25 C26 H26A 109.5 . . ?
C25 C26 H26B 109.5 . . ?
H26A C26 H26B 109.5 . . ?
C25 C26 H26C 109.5 . . ?
H26A C26 H26C 109.5 . . ?
H26B C26 H26C 109.5 . . ?
F2 P1 F4 90.4(2) . . ?
F2 P1 F6 89.74(17) . . ?
F4 P1 F6 90.50(17) . . ?
F2 P1 F1 91.3(2) . . ?
F4 P1 F1 178.3(2) . . ?
F6 P1 F1 89.72(17) . . ?
F2 P1 F5 90.54(17) . . ?
F4 P1 F5 90.46(18) . . ?
F6 P1 F5 179.00(18) . . ?
F1 P1 F5 89.31(17) . . ?
F2 P1 F3 179.38(19) . . ?
F4 P1 F3 89.54(17) . . ?
F6 P1 F3 90.88(16) . . ?
F1 P1 F3 88.78(18) . . ?
F5 P1 F3 88.84(15) . . ?
F12 P2 F9 96.7(5) . . ?
F12 P2 F11 88.4(4) . . ?
F9 P2 F11 89.3(3) . . ?
F12 P2 F8 91.1(4) . . ?
F9 P2 F8 172.2(3) . . ?
F11 P2 F8 90.9(3) . . ?
F12 P2 F7 92.1(3) . . ?
F9 P2 F7 91.6(2) . . ?
F11 P2 F7 178.9(3) . . ?
F8 P2 F7 88.1(2) . . ?
F12 P2 F10 176.4(4) . . ?
F9 P2 F10 86.3(3) . . ?
F11 P2 F10 93.5(4) . . ?
F8 P2 F10 85.9(3) . . ?
F7 P2 F10 85.9(3) . . ?
C27 C28 H28A 109.5 . . ?
C27 C28 H28B 109.5 . . ?
H28A C28 H28B 109.5 . . ?
C27 C28 H28C 109.5 . . ?
H28A C28 H28C 109.5 . . ?
H28B C28 H28C 109.5 . . ?
N3 C27 C28 179.1(6) . . ?

loop_
_geom_bond_atom_site_label_1
_geom_bond_atom_site_label_2
_geom_bond_distance
_geom_bond_site_symmetry_2
_geom_bond_publ_flag
Co1 N1 1.923(3) . ?
Co1 C3 2.060(4) . ?
Co1 C1 2.093(3) . ?
Co1 C5 2.103(4) . ?
Co1 C4 2.108(4) . ?
Co1 C2 2.112(3) . ?
Co1 S2 2.2535(9) . ?
Co1 S1 2.2605(9) . ?
Co2 N2 1.987(3) . ?
Co2 C13 2.066(3) . ?
Co2 C11 2.086(3) . ?
Co2 C12 2.092(3) . ?
Co2 C15 2.102(3) . ?
Co2 C14 2.115(3) . ?
Co2 S1 2.2605(9) . ?
Co2 S2 2.2626(9) . ?
S1 C21 1.828(4) . ?
S2 C23 1.832(4) . ?
N1 C25 1.142(5) . ?
N2 H103 0.82(7) . ?
N2 H102 0.83(6) . ?
N2 H101 0.96(7) . ?
C1 C2 1.421(5) . ?
C1 C5 1.453(6) . ?
C1 C6 1.491(6) . ?
C2 C3 1.422(5) . ?
C2 C7 1.498(5) . ?
C3 C4 1.447(5) . ?
C3 C8 1.495(5) . ?
C4 C5 1.405(6) . ?
C4 C9 1.495(5) . ?
C5 C10 1.489(5) . ?
C6 H6A 0.9800 . ?
C6 H6B 0.9800 . ?
C6 H6C 0.9800 . ?
C7 H7A 0.9800 . ?
C7 H7B 0.9800 . ?
C7 H7C 0.9800 . ?
C8 H8A 0.9800 . ?
C8 H8B 0.9800 . ?
C8 H8C 0.9800 . ?
C9 H9A 0.9800 . ?
C9 H9B 0.9800 . ?
C9 H9C 0.9800 . ?
C10 H10A 0.9800 . ?
C10 H10B 0.9800 . ?
C10 H10C 0.9800 . ?
C11 C12 1.411(5) . ?
C11 C15 1.433(5) . ?
C11 C16 1.506(5) . ?
C12 C13 1.435(5) . ?
C12 C17 1.495(5) . ?
C13 C14 1.439(5) . ?
C13 C18 1.490(5) . ?
C14 C15 1.419(5) . ?
C14 C19 1.490(5) . ?
C15 C20 1.494(5) . ?
C16 H16A 0.9800 . ?
C16 H16B 0.9800 . ?
C16 H16C 0.9800 . ?
C17 H17A 0.9800 . ?
C17 H17B 0.9800 . ?
C17 H17C 0.9800 . ?
C18 H18A 0.9800 . ?
C18 H18B 0.9800 . ?
C18 H18C 0.9800 . ?
C19 H19A 0.9800 . ?
C19 H19B 0.9800 . ?
C19 H19C 0.9800 . ?
C20 H20A 0.9800 . ?
C20 H20B 0.9800 . ?
C20 H20C 0.9800 . ?
C21 C22 1.504(6) . ?
C21 H21A 0.9900 . ?
C21 H21B 0.9900 . ?
C22 H22A 0.9800 . ?
C22 H22B 0.9800 . ?
C22 H22C 0.9800 . ?
C23 C24 1.513(5) . ?
C23 H23A 0.9900 . ?
C23 H23B 0.9900 . ?
C24 H24A 0.9800 . ?
C24 H24B 0.9800 . ?
C24 H24C 0.9800 . ?
C25 C26 1.464(6) . ?
C26 H26A 0.9800 . ?
C26 H26B 0.9800 . ?
C26 H26C 0.9800 . ?
P1 F2 1.582(3) . ?
P1 F4 1.587(3) . ?
P1 F6 1.592(3) . ?
P1 F1 1.593(3) . ?
P1 F5 1.595(3) . ?
P1 F3 1.596(3) . ?
P2 F12 1.480(5) . ?
P2 F9 1.544(4) . ?
P2 F11 1.554(4) . ?
P2 F8 1.578(4) . ?
P2 F7 1.589(3) . ?
P2 F10 1.629(5) . ?
C28 C27 1.420(9) . ?
C28 H28A 0.9800 . ?
C28 H28B 0.9800 . ?
C28 H28C 0.9800 . ?
C27 N3 1.130(8) . ?

loop_
_geom_torsion_atom_site_label_1
_geom_torsion_atom_site_label_2
_geom_torsion_atom_site_label_3
_geom_torsion_atom_site_label_4
_geom_torsion
_geom_torsion_site_symmetry_1
_geom_torsion_site_symmetry_2
_geom_torsion_site_symmetry_3
_geom_torsion_site_symmetry_4
_geom_torsion_publ_flag
C5 C1 C2 C3 -3.4(4) . . . . ?
C6 C1 C2 C3 -179.9(4) . . . . ?
Co1 C1 C2 C3 57.4(2) . . . . ?
C5 C1 C2 C7 174.8(4) . . . . ?
C6 C1 C2 C7 -1.7(6) . . . . ?
Co1 C1 C2 C7 -124.4(4) . . . . ?
C5 C1 C2 Co1 -60.8(2) . . . . ?
C6 C1 C2 Co1 122.7(4) . . . . ?
C1 C2 C3 C4 4.4(4) . . . . ?
C7 C2 C3 C4 -173.8(3) . . . . ?
Co1 C2 C3 C4 62.7(2) . . . . ?
C1 C2 C3 C8 175.4(4) . . . . ?
C7 C2 C3 C8 -2.8(6) . . . . ?
Co1 C2 C3 C8 -126.3(4) . . . . ?
C1 C2 C3 Co1 -58.3(3) . . . . ?
C7 C2 C3 Co1 123.5(4) . . . . ?
C2 C3 C4 C5 -3.7(4) . . . . ?
C8 C3 C4 C5 -175.0(3) . . . . ?
Co1 C3 C4 C5 59.3(3) . . . . ?
C2 C3 C4 C9 174.0(3) . . . . ?
C8 C3 C4 C9 2.7(6) . . . . ?
Co1 C3 C4 C9 -123.0(4) . . . . ?
C2 C3 C4 Co1 -63.0(2) . . . . ?
C8 C3 C4 Co1 125.7(4) . . . . ?
C3 C4 C5 C1 1.6(4) . . . . ?
C9 C4 C5 C1 -175.9(4) . . . . ?
Co1 C4 C5 C1 59.4(2) . . . . ?
C3 C4 C5 C10 179.3(4) . . . . ?
C9 C4 C5 C10 1.7(6) . . . . ?
Co1 C4 C5 C10 -122.9(4) . . . . ?
C3 C4 C5 Co1 -57.8(2) . . . . ?
C9 C4 C5 Co1 124.6(4) . . . . ?
C2 C1 C5 C4 1.1(4) . . . . ?
C6 C1 C5 C4 177.6(4) . . . . ?
Co1 C1 C5 C4 -60.2(3) . . . . ?
C2 C1 C5 C10 -176.6(4) . . . . ?
C6 C1 C5 C10 0.0(6) . . . . ?
Co1 C1 C5 C10 122.1(4) . . . . ?
C2 C1 C5 Co1 61.3(2) . . . . ?
C6 C1 C5 Co1 -122.1(4) . . . . ?
C15 C11 C12 C13 1.9(4) . . . . ?
C16 C11 C12 C13 179.0(3) . . . . ?
Co2 C11 C12 C13 -58.6(2) . . . . ?
C15 C11 C12 C17 -174.0(3) . . . . ?
C16 C11 C12 C17 3.2(6) . . . . ?
Co2 C11 C12 C17 125.6(4) . . . . ?
C15 C11 C12 Co2 60.5(2) . . . . ?
C16 C11 C12 Co2 -122.4(4) . . . . ?
C11 C12 C13 C14 -3.4(4) . . . . ?
C17 C12 C13 C14 172.4(3) . . . . ?
Co2 C12 C13 C14 -62.8(2) . . . . ?
C11 C12 C13 C18 -177.3(3) . . . . ?
C17 C12 C13 C18 -1.5(6) . . . . ?
Co2 C12 C13 C18 123.3(3) . . . . ?
C11 C12 C13 Co2 59.4(2) . . . . ?
C17 C12 C13 Co2 -124.8(4) . . . . ?
C12 C13 C14 C15 3.7(4) . . . . ?
C18 C13 C14 C15 177.6(3) . . . . ?
Co2 C13 C14 C15 -58.5(2) . . . . ?
C12 C13 C14 C19 -174.6(3) . . . . ?
C18 C13 C14 C19 -0.6(5) . . . . ?
Co2 C13 C14 C19 123.2(3) . . . . ?
C12 C13 C14 Co2 62.2(2) . . . . ?
C18 C13 C14 Co2 -123.9(3) . . . . ?
C13 C14 C15 C11 -2.6(4) . . . . ?
C19 C14 C15 C11 175.7(3) . . . . ?
Co2 C14 C15 C11 -59.9(2) . . . . ?
C13 C14 C15 C20 -176.2(3) . . . . ?
C19 C14 C15 C20 2.0(6) . . . . ?
Co2 C14 C15 C20 126.4(4) . . . . ?
C13 C14 C15 Co2 57.4(2) . . . . ?
C19 C14 C15 Co2 -124.4(4) . . . . ?
C12 C11 C15 C14 0.4(4) . . . . ?
C16 C11 C15 C14 -176.7(3) . . . . ?
Co2 C11 C15 C14 60.8(2) . . . . ?
C12 C11 C15 C20 174.2(3) . . . . ?
C16 C11 C15 C20 -2.9(6) . . . . ?
Co2 C11 C15 C20 -125.4(4) . . . . ?
C12 C11 C15 Co2 -60.4(2) . . . . ?
C16 C11 C15 Co2 122.4(4) . . . . ?
Co1 S1 C21 C22 -84.1(4) . . . . ?
Co2 S1 C21 C22 170.3(3) . . . . ?
Co1 S2 C23 C24 -167.6(2) . . . . ?
Co2 S2 C23 C24 -62.0(3) . . . . ?
